data_4324263
loop_
_publ_author_name
'Daniel L. Reger'
'Jacob J. Horger'
'Mark D. Smith'
'Gary J. Long'
'Fernande Grandjean'

_publ_contact_author_address
;
Department of Chemistry and Biochemistry
University of South Carolina
Columbia, South Carolina 29208
USA
;
_publ_contact_author_email reger@mail.chem.sc.edu
_publ_contact_author_fax '1 803 777 9521'
_publ_contact_author_name 'Professor Daniel L. Reger'
_publ_contact_author_phone '1 803 777 2587'
_publ_section_title
;
 Homochiral, Helical Supramolecular Metal-Organic Frameworks Organized by
 Strong \p...\p Stacking Interactions: Single-Crystal to Single-Crystal
 Transformations in Closely Packed Solids
;
_journal_name_full 'Inorganic Chemistry'
_journal_page_first 686
_journal_page_last 704
_journal_paper_doi 10.1021/ic102256t
_journal_volume 50
_journal_year 2011
_chemical_absolute_configuration ad
_chemical_formula_moiety 'C46 H38 Co N10 O12, 4.68(H2 O)'
_chemical_formula_sum 'C46 H47.36 Co N10 O16.68'
_chemical_formula_weight 1066.11
_chemical_name_systematic
; 
 ? 
;
_space_group_IT_number 178
_symmetry_cell_setting hexagonal
_symmetry_space_group_name_Hall 'P 61 2 (0 0 5)'
_symmetry_space_group_name_H-M 'P 61 2 2'
_atom_sites_solution_hydrogens geom
_atom_sites_solution_primary direct
_atom_sites_solution_secondary difmap
_audit_creation_method SHELXL-97
_cell_angle_alpha 90.00
_cell_angle_beta 90.00
_cell_angle_gamma 120.00
_cell_formula_units_Z 6
_cell_length_a 11.3835(2)
_cell_length_b 11.3835(2)
_cell_length_c 61.2732(15)
_cell_measurement_reflns_used 6889
_cell_measurement_temperature 150(2)
_cell_measurement_theta_max 25.776
_cell_measurement_theta_min 2.457
_cell_volume 6876.3(2)
_computing_cell_refinement 'SAINT-Plus Version 6.45 (Bruker, 2001)'
_computing_data_collection 'SMART Version 5.625 (Bruker, 2001)'
_computing_data_reduction 'SAINT-Plus Version 6.45 (Bruker, 2001)'
_computing_molecular_graphics various
_computing_publication_material 'SHELXTL Version 6.14 (Bruker, 2000)'
_computing_structure_refinement 'SHELXL-97 (Sheldrick, 1997)'
_computing_structure_solution 'SHELXS-97 (Sheldrick, 1990)'
_diffrn_ambient_temperature 150(2)
_diffrn_measured_fraction_theta_full 1.000
_diffrn_measured_fraction_theta_max 1.000
_diffrn_measurement_device_type 'Bruker SMART APEX CCD diffractometer'
_diffrn_measurement_method 'omega scans'
_diffrn_radiation_monochromator graphite
_diffrn_radiation_source 'fine-focus sealed tube'
_diffrn_radiation_type MoK\a
_diffrn_radiation_wavelength 0.71073
_diffrn_reflns_av_R_equivalents 0.0445
_diffrn_reflns_av_sigmaI/netI 0.0325
_diffrn_reflns_limit_h_max 14
_diffrn_reflns_limit_h_min -9
_diffrn_reflns_limit_k_max 10
_diffrn_reflns_limit_k_min -14
_diffrn_reflns_limit_l_max 76
_diffrn_reflns_limit_l_min -75
_diffrn_reflns_number 43451
_diffrn_reflns_theta_full 26.40
_diffrn_reflns_theta_max 26.40
_diffrn_reflns_theta_min 1.99
_exptl_absorpt_coefficient_mu 0.463
_exptl_absorpt_correction_type none
_exptl_crystal_colour orange
_exptl_crystal_density_diffrn 1.545
_exptl_crystal_description rod
_exptl_crystal_F_000 3323
_exptl_crystal_size_max 0.38
_exptl_crystal_size_mid 0.36
_exptl_crystal_size_min 0.22
_refine_diff_density_max 0.349
_refine_diff_density_min -0.199
_refine_diff_density_rms 0.053
_refine_ls_abs_structure_details 'Flack H D (1983), Acta Cryst. A39, 876-881'
_refine_ls_abs_structure_Flack 0.010(15)
_refine_ls_extinction_method none
_refine_ls_goodness_of_fit_ref 1.115
_refine_ls_hydrogen_treatment mixed
_refine_ls_matrix_type full
_refine_ls_number_parameters 350
_refine_ls_number_reflns 4720
_refine_ls_number_restraints 4
_refine_ls_restrained_S_all 1.128
_refine_ls_R_factor_all 0.0423
_refine_ls_R_factor_gt 0.0378
_refine_ls_shift/su_max 0.000
_refine_ls_shift/su_mean 0.000
_refine_ls_structure_factor_coef Fsqd
_refine_ls_weighting_details 'calc w=1/[\s^2^(Fo^2^)+(0.0409P)^2^+1.8154P] where P=(Fo^2^+2Fc^2^)/3'
_refine_ls_weighting_scheme calc
_refine_ls_wR_factor_gt 0.0865
_refine_ls_wR_factor_ref 0.0886
_reflns_number_gt 4354
_reflns_number_total 4720
_reflns_threshold_expression >2sigma(I)
_cod_data_source_file ic102256t_si_002_08.cif
_cod_data_source_block colser1
_cod_original_sg_symbol_Hall 'P 61 2 (0 0 -1)'
_cod_database_code 4324263

loop_
_symmetry_equiv_pos_as_xyz
'x, y, z'
'-y, x-y, z+1/3'
'-x+y, -x, z+2/3'
'-x, -y, z+1/2'
'y, -x+y, z+5/6'
'x-y, x, z+1/6'
'y, x, -z+1/3'
'x-y, -y, -z'
'-x, -x+y, -z+2/3'
'-y, -x, -z+5/6'
'-x+y, y, -z+1/2'
'x, x-y, -z+1/6'

loop_
_atom_site_label
_atom_site_type_symbol
_atom_site_fract_x
_atom_site_fract_y
_atom_site_fract_z
_atom_site_U_iso_or_equiv
_atom_site_adp_type
_atom_site_occupancy
_atom_site_symmetry_multiplicity
_atom_site_calc_flag
_atom_site_refinement_flags
_atom_site_disorder_assembly
_atom_site_disorder_group
Co1 Co -0.18802(4) 0.0000 0.0000 0.01757(11) Uani 1 2 d S . .
C1 C 0.0908(2) 0.9500(2) 0.06260(4) 0.0232(5) Uani 1 1 d . . .
C2 C 0.2171(3) 1.0738(2) 0.05661(4) 0.0244(5) Uani 1 1 d . . .
C3 C 0.3435(2) 1.0813(2) 0.06044(4) 0.0245(5) Uani 1 1 d . . .
C4 C 0.3505(2) 0.9737(3) 0.07057(4) 0.0257(6) Uani 1 1 d . . .
C5 C 0.2254(2) 0.8512(3) 0.07720(4) 0.0255(6) Uani 1 1 d . . .
C6 C 0.2126(3) 1.1802(3) 0.04659(4) 0.0303(6) Uani 1 1 d . . .
H6 H 0.1277 1.1746 0.0439 0.036 Uiso 1 1 calc R . .
C7 C 0.3331(3) 1.2964(3) 0.04034(4) 0.0393(7) Uani 1 1 d . . .
H7 H 0.3294 1.3698 0.0337 0.047 Uiso 1 1 calc R . .
C8 C 0.4550(3) 1.3049(3) 0.04371(4) 0.0394(7) Uani 1 1 d . . .
H8 H 0.5354 1.3841 0.0391 0.047 Uiso 1 1 calc R . .
C9 C 0.4650(3) 1.1992(3) 0.05382(4) 0.0321(6) Uani 1 1 d . . .
C10 C 0.5894(3) 1.2038(3) 0.05758(5) 0.0400(7) Uani 1 1 d . . .
H10 H 0.6717 1.2821 0.0534 0.048 Uiso 1 1 calc R . .
C11 C 0.5937(3) 1.0976(3) 0.06713(5) 0.0416(7) Uani 1 1 d . . .
H11 H 0.6786 1.1024 0.0693 0.050 Uiso 1 1 calc R . .
C12 C 0.4744(3) 0.9822(3) 0.07372(4) 0.0341(6) Uani 1 1 d . . .
H12 H 0.4787 0.9091 0.0804 0.041 Uiso 1 1 calc R . .
C13 C -0.0232(2) 0.7182(3) 0.07738(4) 0.0260(6) Uani 1 1 d . . .
H13A H -0.0986 0.7364 0.0799 0.031 Uiso 1 1 calc R . .
H13B H -0.0113 0.6764 0.0907 0.031 Uiso 1 1 calc R . .
C14 C -0.0569(2) 0.6229(2) 0.05852(4) 0.0232(5) Uani 1 1 d . . .
C15 C 0.0094(3) 0.5598(2) 0.05071(4) 0.0267(5) Uani 1 1 d . A .
H15 H 0.0831 0.5563 0.0573 0.032 Uiso 1 1 calc R . .
C16A C -0.0187(3) 0.4325(3) 0.01496(4) 0.0329(6) Uani 0.586(3) 1 d PD A 1
H16A H -0.0431 0.4498 0.0001 0.039 Uiso 0.586(3) 1 calc PR A 1
C17A C 0.1336(4) 0.4801(8) 0.01630(11) 0.0401(19) Uani 0.586(3) 1 d PD A 1
H17A H 0.1535 0.4524 0.0305 0.048 Uiso 0.586(3) 1 calc PR A 1
H17B H 0.1576 0.4358 0.0046 0.048 Uiso 0.586(3) 1 calc PR A 1
O5A O 0.2129(3) 0.6211(3) 0.01410(6) 0.0464(8) Uani 0.586(3) 1 d PD A 1
H5A H 0.2738 0.6516 0.0237 0.070 Uiso 0.586(3) 1 d PR A 1
C16B C -0.0187(3) 0.4325(3) 0.01496(4) 0.0329(6) Uani 0.414(3) 1 d PD A 2
H16B H -0.0648 0.4390 0.0015 0.039 Uiso 0.414(3) 1 calc PR A 2
C17B C 0.1321(5) 0.5043(15) 0.00886(14) 0.0401(19) Uani 0.414(3) 1 d PD A 2
H17C H 0.1459 0.4733 -0.0055 0.048 Uiso 0.414(3) 1 calc PR A 2
H17D H 0.1715 0.6040 0.0085 0.048 Uiso 0.414(3) 1 calc PR A 2
O5B O 0.1892(5) 0.4657(5) 0.02562(9) 0.0464(8) Uani 0.414(3) 1 d PD A 2
H5B H 0.2504 0.5365 0.0315 0.070 Uiso 0.414(3) 1 d PR A 2
C18 C -0.0852(2) 0.2803(2) 0.01936(4) 0.0231(5) Uani 1 1 d . . .
C19 C 0.0085(2) -0.1073(2) 0.00700(3) 0.0216(5) Uani 1 1 d . . .
H19 H -0.0722 -0.1847 0.0120 0.026 Uiso 1 1 calc R . .
C20 C 0.1282(2) -0.1112(2) 0.00739(4) 0.0208(5) Uani 1 1 d . . .
H20 H 0.1287 -0.1893 0.0127 0.025 Uiso 1 1 calc R . .
C21 C 0.2476(3) 0.0000 0.0000 0.0188(7) Uani 1 2 d S . .
C22 C 0.3780(3) 0.0000 0.0000 0.0211(7) Uani 1 2 d S . .
C23 C 0.4044(2) -0.0750(3) 0.01510(4) 0.0240(6) Uani 1 1 d . . .
H23 H 0.3381 -0.1281 0.0257 0.029 Uiso 1 1 calc R . .
C24 C 0.5268(2) -0.0721(3) 0.01467(4) 0.0248(6) Uani 1 1 d . . .
H24 H 0.5430 -0.1235 0.0252 0.030 Uiso 1 1 calc R . .
N1 N 0.1027(2) 0.84672(19) 0.07274(3) 0.0215(4) Uani 1 1 d . . .
N2 N -0.1562(2) 0.6016(2) 0.04423(4) 0.0324(5) Uani 1 1 d . . .
N3 N -0.1526(2) 0.5289(2) 0.02774(4) 0.0365(5) Uani 1 1 d . A .
N4 N -0.0513(2) 0.5036(2) 0.03168(3) 0.0260(5) Uani 1 1 d . . .
N5 N 0.0009(2) 0.0000 0.0000 0.0188(5) Uani 1 2 d S . .
N6 N 0.6241(2) 0.0000 0.0000 0.0210(6) Uani 1 2 d S . .
O1 O -0.02202(18) 0.93438(18) 0.05905(3) 0.0332(4) Uani 1 1 d . . .
O2 O 0.22283(18) 0.75357(19) 0.08592(3) 0.0367(5) Uani 1 1 d . . .
O3 O -0.08746(15) 0.21165(15) 0.00289(2) 0.0226(4) Uani 1 1 d . A .
O4 O -0.12684(19) 0.23736(17) 0.03796(3) 0.0331(4) Uani 1 1 d . A .
O6 O -0.20268(18) -0.02093(18) 0.03426(3) 0.0243(4) Uani 1 1 d D . .
H6A H -0.180(3) 0.057(2) 0.0373(5) 0.036(9) Uiso 1 1 d D . .
H6B H -0.152(3) -0.037(3) 0.0409(5) 0.045(9) Uiso 1 1 d D . .
O1S O 0.3902(2) 0.7228(2) 0.11814(3) 0.0522(6) Uani 1 1 d . . .
H1SA H 0.3634 0.7195 0.1053 0.078 Uiso 1 1 d R . .
H1SB H 0.4542 0.8025 0.1200 0.078 Uiso 1 1 d R . .
O2S O 0.6235(2) 0.9651(2) 0.12792(4) 0.0561(6) Uani 1 1 d . . .
H2SA H 0.6621 0.9568 0.1168 0.084 Uiso 1 1 d R . .
H2SB H 0.6455 0.9412 0.1395 0.084 Uiso 1 1 d R . .
O3S O 0.6846(7) 0.8423(3) 0.0833 0.100(3) Uiso 0.681(12) 2 d SP . .

loop_
_atom_site_aniso_label
_atom_site_aniso_U_11
_atom_site_aniso_U_22
_atom_site_aniso_U_33
_atom_site_aniso_U_23
_atom_site_aniso_U_13
_atom_site_aniso_U_12
Co1 0.01459(16) 0.0203(2) 0.0197(2) -0.00022(19) -0.00011(9) 0.01017(12)
C1 0.0270(13) 0.0276(13) 0.0187(11) -0.0041(10) -0.0012(10) 0.0165(11)
C2 0.0338(14) 0.0235(13) 0.0178(11) -0.0059(10) -0.0020(10) 0.0158(12)
C3 0.0260(13) 0.0238(13) 0.0204(11) -0.0072(10) 0.0001(10) 0.0099(11)
C4 0.0276(13) 0.0319(15) 0.0197(11) -0.0031(10) -0.0015(10) 0.0165(12)
C5 0.0268(14) 0.0282(14) 0.0222(12) -0.0040(10) -0.0033(10) 0.0143(11)
C6 0.0435(17) 0.0298(14) 0.0208(11) -0.0063(11) -0.0035(11) 0.0206(13)
C7 0.060(2) 0.0249(14) 0.0369(15) 0.0018(12) 0.0019(14) 0.0242(15)
C8 0.0451(18) 0.0240(15) 0.0398(16) -0.0009(12) 0.0084(14) 0.0102(14)
C9 0.0328(15) 0.0252(14) 0.0319(14) -0.0073(12) 0.0036(12) 0.0097(13)
C10 0.0276(15) 0.0387(17) 0.0424(16) -0.0054(14) 0.0052(13) 0.0080(13)
C11 0.0291(16) 0.053(2) 0.0393(16) -0.0021(15) 0.0006(13) 0.0180(15)
C12 0.0290(15) 0.0411(17) 0.0343(14) -0.0032(13) -0.0029(12) 0.0192(14)
C13 0.0238(13) 0.0290(14) 0.0248(12) 0.0009(10) 0.0033(10) 0.0128(11)
C14 0.0209(12) 0.0219(13) 0.0260(12) 0.0009(10) 0.0010(10) 0.0101(11)
C15 0.0236(13) 0.0279(14) 0.0311(13) -0.0037(11) -0.0053(11) 0.0148(12)
C16A 0.0391(16) 0.0253(14) 0.0297(13) -0.0037(11) 0.0070(12) 0.0128(13)
C17A 0.042(2) 0.022(4) 0.038(5) 0.002(4) 0.026(2) 0.0024(17)
O5A 0.0399(18) 0.0300(16) 0.0574(19) -0.0015(14) -0.0009(15) 0.0086(15)
C16B 0.0391(16) 0.0253(14) 0.0297(13) -0.0037(11) 0.0070(12) 0.0128(13)
C17B 0.042(2) 0.022(4) 0.038(5) 0.002(4) 0.026(2) 0.0024(17)
O5B 0.0399(18) 0.0300(16) 0.0574(19) -0.0015(14) -0.0009(15) 0.0086(15)
C18 0.0196(12) 0.0260(13) 0.0237(12) -0.0050(11) -0.0032(10) 0.0114(10)
C19 0.0184(11) 0.0243(13) 0.0202(11) -0.0003(10) 0.0013(9) 0.0093(10)
C20 0.0228(12) 0.0251(13) 0.0196(11) 0.0007(10) -0.0023(10) 0.0158(11)
C21 0.0180(11) 0.0287(18) 0.0132(14) -0.0051(14) -0.0025(7) 0.0143(9)
C22 0.0205(12) 0.0264(18) 0.0183(15) -0.0040(15) -0.0020(7) 0.0132(9)
C23 0.0189(13) 0.0343(15) 0.0208(11) 0.0043(11) 0.0038(10) 0.0149(12)
C24 0.0246(13) 0.0309(14) 0.0234(12) 0.0059(11) 0.0025(10) 0.0173(11)
N1 0.0228(10) 0.0243(11) 0.0196(9) -0.0017(8) -0.0009(8) 0.0135(9)
N2 0.0307(13) 0.0279(12) 0.0418(13) -0.0100(10) -0.0113(10) 0.0170(10)
N3 0.0384(14) 0.0339(13) 0.0420(13) -0.0132(11) -0.0152(11) 0.0217(11)
N4 0.0280(12) 0.0220(11) 0.0276(10) -0.0029(9) -0.0022(9) 0.0122(9)
N5 0.0161(9) 0.0224(15) 0.0200(13) -0.0031(12) -0.0016(6) 0.0112(8)
N6 0.0175(10) 0.0275(15) 0.0213(13) 0.0041(13) 0.0021(6) 0.0137(8)
O1 0.0296(10) 0.0408(11) 0.0358(10) 0.0012(8) -0.0031(8) 0.0226(9)
O2 0.0361(11) 0.0329(11) 0.0448(11) 0.0074(9) -0.0067(9) 0.0200(9)
O3 0.0239(9) 0.0224(9) 0.0234(8) -0.0022(7) 0.0006(7) 0.0129(7)
O4 0.0460(12) 0.0263(10) 0.0238(9) -0.0002(8) 0.0053(8) 0.0156(9)
O6 0.0262(10) 0.0291(11) 0.0229(8) 0.0010(8) -0.0016(7) 0.0179(9)
O1S 0.0458(13) 0.0557(14) 0.0539(13) 0.0116(11) -0.0079(11) 0.0244(12)
O2S 0.0626(15) 0.0449(14) 0.0577(14) 0.0050(11) -0.0165(11) 0.0245(12)

loop_
_atom_type_symbol
_atom_type_description
_atom_type_scat_dispersion_real
_atom_type_scat_dispersion_imag
_atom_type_scat_source
C C 0.0033 0.0016 'International Tables Vol C Tables 4.2.6.8 and 6.1.1.4'
H H 0.0000 0.0000 'International Tables Vol C Tables 4.2.6.8 and 6.1.1.4'
N N 0.0061 0.0033 'International Tables Vol C Tables 4.2.6.8 and 6.1.1.4'
O O 0.0106 0.0060 'International Tables Vol C Tables 4.2.6.8 and 6.1.1.4'
Co Co 0.3494 0.9721 'International Tables Vol C Tables 4.2.6.8 and 6.1.1.4'

loop_
_geom_angle_atom_site_label_1
_geom_angle_atom_site_label_2
_geom_angle_atom_site_label_3
_geom_angle
_geom_angle_site_symmetry_1
_geom_angle_site_symmetry_3
O3 Co1 O3 176.72(9) 8 .
O3 Co1 O6 90.72(7) 8 8
O3 Co1 O6 89.21(7) . 8
O3 Co1 O6 89.20(7) 8 .
O3 Co1 O6 90.72(7) . .
O6 Co1 O6 177.41(10) 8 .
O3 Co1 N6 88.36(4) 8 1_455
O3 Co1 N6 88.36(4) . 1_455
O6 Co1 N6 88.71(5) 8 1_455
O6 Co1 N6 88.70(5) . 1_455
O3 Co1 N5 91.64(4) 8 .
O3 Co1 N5 91.64(4) . .
O6 Co1 N5 91.29(5) 8 .
O6 Co1 N5 91.30(5) . .
N6 Co1 N5 180.0 1_455 .
O3 Co1 O4 138.23(5) 8 .
O3 Co1 O4 40.80(5) . .
O6 Co1 O4 128.00(6) 8 .
O6 Co1 O4 51.36(6) . .
N6 Co1 O4 78.78(3) 1_455 .
N5 Co1 O4 101.22(3) . .
O1 C1 N1 119.6(2) . .
O1 C1 C2 123.2(2) . .
N1 C1 C2 117.3(2) . .
C6 C2 C3 120.1(2) . .
C6 C2 C1 120.2(2) . .
C3 C2 C1 119.6(2) . .
C4 C3 C2 121.1(2) . .
C4 C3 C9 119.7(2) . .
C2 C3 C9 119.3(2) . .
C12 C4 C3 120.0(2) . .
C12 C4 C5 120.0(2) . .
C3 C4 C5 119.9(2) . .
O2 C5 N1 118.9(2) . .
O2 C5 C4 123.9(2) . .
N1 C5 C4 117.2(2) . .
C2 C6 C7 120.1(3) . .
C2 C6 H6 120.0 . .
C7 C6 H6 120.0 . .
C8 C7 C6 120.6(3) . .
C8 C7 H7 119.7 . .
C6 C7 H7 119.7 . .
C7 C8 C9 121.5(3) . .
C7 C8 H8 119.3 . .
C9 C8 H8 119.3 . .
C8 C9 C10 123.3(3) . .
C8 C9 C3 118.4(2) . .
C10 C9 C3 118.2(3) . .
C11 C10 C9 121.2(3) . .
C11 C10 H10 119.4 . .
C9 C10 H10 119.4 . .
C10 C11 C12 120.6(3) . .
C10 C11 H11 119.7 . .
C12 C11 H11 119.7 . .
C4 C12 C11 120.3(3) . .
C4 C12 H12 119.8 . .
C11 C12 H12 119.8 . .
N1 C13 C14 109.82(18) . .
N1 C13 H13A 109.7 . .
C14 C13 H13A 109.7 . .
N1 C13 H13B 109.7 . .
C14 C13 H13B 109.7 . .
H13A C13 H13B 108.2 . .
N2 C14 C15 108.2(2) . .
N2 C14 C13 121.1(2) . .
C15 C14 C13 130.1(2) . .
N4 C15 C14 105.5(2) . .
N4 C15 H15 127.3 . .
C14 C15 H15 127.3 . .
N4 C16A C18 112.6(2) . .
N4 C16A C17A 108.7(4) . .
C18 C16A C17A 102.9(4) . .
N4 C16A H16A 110.8 . .
C18 C16A H16A 110.8 . .
C17A C16A H16A 110.8 . .
O5A C17A C16A 111.4(5) . .
O5A C17A H17A 109.3 . .
C16A C17A H17A 109.3 . .
O5A C17A H17B 109.3 . .
C16A C17A H17B 109.3 . .
H17A C17A H17B 108.0 . .
O5A C17A H5B 68.9 . .
C17A O5A H5A 109.4 . .
O5B C17B H17C 111.2 . .
O5B C17B H17D 111.2 . .
H17C C17B H17D 109.1 . .
C17B O5B H5B 108.0 . .
O4 C18 O3 127.1(2) . .
O4 C18 C16A 119.0(2) . .
O3 C18 C16A 113.8(2) . .
N5 C19 C20 123.2(2) . .
N5 C19 H19 118.4 . .
C20 C19 H19 118.4 . .
C19 C20 C21 119.7(2) . .
C19 C20 H20 120.2 . .
C21 C20 H20 120.2 . .
C20 C21 C20 117.0(3) . 8
C20 C21 C22 121.50(14) . .
C20 C21 C22 121.50(14) 8 .
C23 C22 C23 116.9(3) . 8
C23 C22 C21 121.55(15) . .
C23 C22 C21 121.55(15) 8 .
C24 C23 C22 120.0(2) . .
C24 C23 H23 120.0 . .
C22 C23 H23 120.0 . .
N6 C24 C23 122.9(2) . .
N6 C24 H24 118.5 . .
C23 C24 H24 118.5 . .
C1 N1 C5 124.9(2) . .
C1 N1 C13 117.7(2) . .
C5 N1 C13 117.14(19) . .
N3 N2 C14 108.8(2) . .
N2 N3 N4 107.25(19) . .
N3 N4 C15 110.3(2) . .
N3 N4 C16A 118.4(2) . .
C15 N4 C16A 131.1(2) . .
C19 N5 C19 117.2(3) 8 .
C19 N5 Co1 121.40(14) 8 .
C19 N5 Co1 121.40(14) . .
C24 N6 C24 117.4(3) 8 .
C24 N6 Co1 121.32(14) 8 1_655
C24 N6 Co1 121.32(14) . 1_655
C18 O3 Co1 127.36(15) . .
C18 O4 Co1 64.20(13) . .
Co1 O6 H6A 98(2) . .
Co1 O6 H6B 121(2) . .
H6A O6 H6B 105(3) . .
H1SA O1S H1SB 105.7 . .
H2SA O2S H2SB 112.9 . .

loop_
_geom_bond_atom_site_label_1
_geom_bond_atom_site_label_2
_geom_bond_distance
_geom_bond_site_symmetry_2
Co1 O3 2.0949(15) 8
Co1 O3 2.0949(15) .
Co1 O6 2.1096(16) 8
Co1 O6 2.1096(16) .
Co1 N6 2.139(3) 1_455
Co1 N5 2.150(3) .
Co1 O4 3.3638(17) .
C1 O1 1.224(3) .
C1 N1 1.396(3) .
C1 C2 1.470(3) .
C2 C6 1.382(3) .
C2 C3 1.418(3) .
C3 C4 1.410(3) .
C3 C9 1.422(3) .
C4 C12 1.379(3) .
C4 C5 1.466(3) .
C5 O2 1.220(3) .
C5 N1 1.399(3) .
C6 C7 1.401(4) .
C6 H6 0.9500 .
C7 C8 1.358(4) .
C7 H7 0.9500 .
C8 C9 1.408(4) .
C8 H8 0.9500 .
C9 C10 1.410(4) .
C10 C11 1.365(4) .
C10 H10 0.9500 .
C11 C12 1.396(4) .
C11 H11 0.9500 .
C12 H12 0.9500 .
C13 N1 1.476(3) .
C13 C14 1.498(3) .
C13 H13A 0.9900 .
C13 H13B 0.9900 .
C14 N2 1.353(3) .
C14 C15 1.363(3) .
C15 N4 1.343(3) .
C15 H15 0.9500 .
C16A N4 1.464(3) .
C16A C18 1.529(3) .
C16A C17A 1.538(5) .
C16A H16A 1.0000 .
C17A O5A 1.400(8) .
C17A H17A 0.9900 .
C17A H17B 0.9900 .
O5A H5A 0.8402 .
C17B O5B 1.398(8) .
C17B H17C 0.9900 .
C17B H17D 0.9900 .
O5B H5B 0.8400 .
C18 O4 1.237(3) .
C18 O3 1.268(3) .
C19 N5 1.338(3) .
C19 C20 1.386(3) .
C19 H19 0.9500 .
C20 C21 1.391(3) .
C20 H20 0.9500 .
C21 C20 1.391(3) 8
C21 C22 1.484(4) .
C22 C23 1.389(3) .
C22 C23 1.389(3) 8
C23 C24 1.378(3) .
C23 H23 0.9500 .
C24 N6 1.341(3) .
C24 H24 0.9500 .
N2 N3 1.320(3) .
N3 N4 1.343(3) .
N5 C19 1.338(3) 8
N6 C24 1.341(3) 8
N6 Co1 2.139(3) 1_655
O6 H6A 0.81(2) .
O6 H6B 0.80(2) .
O1S H1SA 0.8403 .
O1S H1SB 0.8400 .
O2S H2SA 0.8403 .
O2S H2SB 0.8400 .

loop_
_geom_hbond_atom_site_label_D
_geom_hbond_atom_site_label_H
_geom_hbond_atom_site_label_A
_geom_hbond_distance_DH
_geom_hbond_distance_HA
_geom_hbond_distance_DA
_geom_hbond_angle_DHA
_geom_hbond_site_symmetry_A
O6 H6A O4 0.81(2) 1.83(2) 2.628(2) 168(3) .
O6 H6B O1 0.80(2) 2.00(2) 2.801(2) 176(3) 1_545
O1S H1SA O2 0.84 2.18 2.884(3) 142 .
O1S H1SB O2S 0.84 1.95 2.774(3) 166 .
O2S H2SA O3S 0.84 2.51 3.297(3) 156 .
O2S H2SB O3 0.84 2.03 2.858(3) 170 6_665
O2S H2SB O6 0.84 2.75 3.176(3) 113 12_665
O5A H5A O1S 0.84 1.97 2.782(4) 163 12_565
O5B H5B O1S 0.84 1.86 2.688(6) 168 12_565

loop_
_geom_torsion_atom_site_label_1
_geom_torsion_atom_site_label_2
_geom_torsion_atom_site_label_3
_geom_torsion_atom_site_label_4
_geom_torsion
_geom_torsion_site_symmetry_1
_geom_torsion_site_symmetry_4
O1 C1 C2 C6 0.4(3) . .
N1 C1 C2 C6 -179.7(2) . .
O1 C1 C2 C3 -177.3(2) . .
N1 C1 C2 C3 2.6(3) . .
C6 C2 C3 C4 -179.8(2) . .
C1 C2 C3 C4 -2.1(3) . .
C6 C2 C3 C9 -0.1(3) . .
C1 C2 C3 C9 177.5(2) . .
C2 C3 C4 C12 178.7(2) . .
C9 C3 C4 C12 -1.0(3) . .
C2 C3 C4 C5 0.3(3) . .
C9 C3 C4 C5 -179.3(2) . .
C12 C4 C5 O2 1.2(4) . .
C3 C4 C5 O2 179.5(2) . .
C12 C4 C5 N1 -177.4(2) . .
C3 C4 C5 N1 0.9(3) . .
C3 C2 C6 C7 -0.5(3) . .
C1 C2 C6 C7 -178.1(2) . .
C2 C6 C7 C8 1.0(4) . .
C6 C7 C8 C9 -0.9(4) . .
C7 C8 C9 C10 179.8(3) . .
C7 C8 C9 C3 0.3(4) . .
C4 C3 C9 C8 179.9(2) . .
C2 C3 C9 C8 0.2(3) . .
C4 C3 C9 C10 0.3(3) . .
C2 C3 C9 C10 -179.3(2) . .
C8 C9 C10 C11 -178.9(3) . .
C3 C9 C10 C11 0.6(4) . .
C9 C10 C11 C12 -0.9(4) . .
C3 C4 C12 C11 0.7(4) . .
C5 C4 C12 C11 179.0(2) . .
C10 C11 C12 C4 0.3(4) . .
N1 C13 C14 N2 -103.5(3) . .
N1 C13 C14 C15 66.8(3) . .
N2 C14 C15 N4 0.8(3) . .
C13 C14 C15 N4 -170.5(2) . .
N4 C16A C17A O5A -56.4(5) . .
C18 C16A C17A O5A -176.0(4) . .
N4 C16A C18 O4 -18.5(3) . .
C17A C16A C18 O4 98.3(4) . .
N4 C16A C18 O3 163.4(2) . .
C17A C16A C18 O3 -79.8(4) . .
N5 C19 C20 C21 -0.8(3) . .
C19 C20 C21 C20 0.36(15) . 8
C19 C20 C21 C22 -179.64(15) . .
C20 C21 C22 C23 -28.92(16) . .
C20 C21 C22 C23 151.08(16) 8 .
C20 C21 C22 C23 151.08(16) . 8
C20 C21 C22 C23 -28.92(16) 8 8
C23 C22 C23 C24 0.26(17) 8 .
C21 C22 C23 C24 -179.74(17) . .
C22 C23 C24 N6 -0.6(4) . .
O1 C1 N1 C5 178.5(2) . .
C2 C1 N1 C5 -1.4(3) . .
O1 C1 N1 C13 4.2(3) . .
C2 C1 N1 C13 -175.66(18) . .
O2 C5 N1 C1 -179.1(2) . .
C4 C5 N1 C1 -0.4(3) . .
O2 C5 N1 C13 -4.7(3) . .
C4 C5 N1 C13 174.0(2) . .
C14 C13 N1 C1 90.8(2) . .
C14 C13 N1 C5 -84.0(2) . .
C15 C14 N2 N3 -0.7(3) . .
C13 C14 N2 N3 171.5(2) . .
C14 N2 N3 N4 0.3(3) . .
N2 N3 N4 C15 0.2(3) . .
N2 N3 N4 C16A -175.5(2) . .
C14 C15 N4 N3 -0.6(3) . .
C14 C15 N4 C16A 174.4(2) . .
C18 C16A N4 N3 -97.1(3) . .
C17A C16A N4 N3 149.6(3) . .
C18 C16A N4 C15 88.3(3) . .
C17A C16A N4 C15 -25.0(4) . .
C20 C19 N5 C19 0.39(16) . 8
C20 C19 N5 Co1 -179.61(16) . .
O3 Co1 N5 C19 153.07(12) 8 8
O3 Co1 N5 C19 -26.93(12) . 8
O6 Co1 N5 C19 62.31(12) 8 8
O6 Co1 N5 C19 -117.69(12) . 8
O4 Co1 N5 C19 -66.91(11) . 8
O3 Co1 N5 C19 -26.93(12) 8 .
O3 Co1 N5 C19 153.07(12) . .
O6 Co1 N5 C19 -117.69(12) 8 .
O6 Co1 N5 C19 62.31(12) . .
O4 Co1 N5 C19 113.09(11) . .
C23 C24 N6 C24 0.28(18) . 8
C23 C24 N6 Co1 -179.72(18) . 1_655
O4 C18 O3 Co1 10.2(4) . .
C16A C18 O3 Co1 -171.89(16) . .
O6 Co1 O3 C18 158.82(19) 8 .
O6 Co1 O3 C18 -18.59(19) . .
N6 Co1 O3 C18 70.09(18) 1_455 .
N5 Co1 O3 C18 -109.91(18) . .
O4 Co1 O3 C18 -4.55(16) . .
O3 C18 O4 Co1 -5.6(2) . .
C16A C18 O4 Co1 176.6(3) . .
O3 Co1 O4 C18 -171.14(15) 8 .
O3 Co1 O4 C18 4.12(15) . .
O6 Co1 O4 C18 -17.17(18) 8 .
O6 Co1 O4 C18 166.03(17) . .
N6 Co1 O4 C18 -96.55(15) 1_455 .
N5 Co1 O4 C18 83.45(15) . .
